data_9003747
loop_
_publ_author_name
'Tarantino S C'
'Zema M'

_publ_section_title
;Mixing and ordering behavior in manganocolumbite-ferrocolumbite solid
 solution: A single-crystal X-ray diffraction study Sample: KRA n4 Qm=0.960
 from Kragero, Norway Sample: Annealed at T = 800 C for t = 15 m Note:
 Occupancies calculated assuming complete Fe/Mn disorder
;
_journal_name_full 'American Mineralogist'
_journal_page_first 1291
_journal_page_last 1300
_journal_paper_doi 10.2138/am.2005.1641
_journal_volume 90
_journal_year 2005
_chemical_formula_sum 'Ca0.009 Fe0.14 Mn0.783 Nb1.774 O6 Ta0.179 Ti0.033'
_chemical_name_mineral Manganocolumbite
_space_group_IT_number 60
_symmetry_space_group_name_Hall '-P 2n 2ab'
_symmetry_space_group_name_H-M 'P b c n'
_cell_angle_alpha 90
_cell_angle_beta 90
_cell_angle_gamma 90
_cell_length_a 14.380
_cell_length_b 5.750
_cell_length_c 5.084
_cell_formula_units_Z 4
_cell_volume 420.371
_exptl_crystal_thermal_history 'Annealed at T = 800 C for t = 15 m'
_cod_original_formula_sum 'Mn.783 Fe.14 Ti.033 Ta.179 Ca.009 Nb1.774 O6'
_cod_database_code 9003747

loop_
_symmetry_equiv_pos_as_xyz
x,y,z
x,-y,1/2+z
-x,y,1/2-z
1/2-x,1/2+y,z
1/2+x,1/2-y,-z
1/2+x,1/2+y,1/2-z
1/2-x,1/2-y,1/2+z
-x,-y,-z

loop_
_atom_site_label
_atom_site_fract_x
_atom_site_fract_y
_atom_site_fract_z
_atom_site_occupancy
_atom_site_U_iso_or_equiv
MnA 0.00000 0.32024 0.25000 0.76100 0.00630
FeA 0.00000 0.32024 0.25000 0.13600 0.00630
TiA 0.00000 0.32024 0.25000 0.03300 0.00630
TaA 0.00000 0.32024 0.25000 0.02300 0.00630
CaA 0.00000 0.32024 0.25000 0.00900 0.00630
NbA 0.00000 0.32024 0.25000 0.00400 0.00630
NbB 0.16278 0.17929 0.73941 0.88500 0.00410
TaB 0.16278 0.17929 0.73941 0.07800 0.00410
MnB 0.16278 0.17929 0.73941 0.01100 0.00410
FeB 0.16278 0.17929 0.73941 0.00200 0.00410
O1 0.09794 0.09990 0.05820 1.00000 0.00800
O2 0.41751 0.11580 0.09610 1.00000 0.00870
O3 0.75611 0.12550 0.09010 1.00000 0.00620

loop_
_cod_related_entry_id
_cod_related_entry_database
_cod_related_entry_code
1 AMCSD 0003845
2 AMCSD 0003866

loop_
_[local]_alternative_name_id
_[local]_alternative_name_type
_[local]_alternative_name_source
_[local]_alternative_name_source_id
_[local]_alternative_name_value
1 mineral AMCSD 0003845 "Manganocolumbite"
2 mineral AMCSD 0003866 "Columbite-(Mn)"

_database_code_amcsd 0003845
